data_8106866
loop_
_publ_author_name
'Ha, Kwang'

_publ_section_title
;
 Crystal structure of (1,10-phenanthroline-\k2
 N,N&#x2032;)bis(thiocyanato-\kN)platinum(II), C14H8N4PtS2
;
_journal_issue 1
_journal_name_full 'Zeitschrift f\"ur Kristallographie - New Crystal Structures'
_journal_page_first 329
_journal_page_last 330
_journal_paper_doi 10.1515/ncrs-2015-0202
_journal_volume 231
_journal_year 2016
_chemical_formula_moiety 'C14 H8 N4 Pt S2'
_chemical_formula_sum 'C14 H8 N4 Pt S2'
_chemical_formula_weight 491.45
_chemical_name_systematic
; 
(1,10-Phenanthroline-\k^2^<i>N,N'</i>)bis(thiocyanato-\k<i>N</i>)platinum(II)
;
_space_group_crystal_system monoclinic
_space_group_IT_number 14
_space_group_name_Hall '-P 2yn'
_space_group_name_H-M_alt 'P 1 21/n 1'
_atom_sites_solution_hydrogens geom
_atom_sites_solution_primary direct
_atom_sites_solution_secondary difmap
_cell_angle_alpha 90
_cell_angle_beta 90.379(2)
_cell_angle_gamma 90
_cell_formula_units_Z 4
_cell_length_a 7.3318(7)
_cell_length_b 15.1300(15)
_cell_length_c 12.5924(13)
_cell_measurement_reflns_used 4431
_cell_measurement_temperature 183(2)
_cell_measurement_theta_max 25.98
_cell_measurement_theta_min 2.69
_cell_volume 1396.8(2)
_computing_cell_refinement 'SAINT (Bruker, 2000)'
_computing_data_collection 'SMART (Bruker, 2000)'
_computing_data_reduction 'SAINT (Bruker, 2000)'
_computing_molecular_graphics 'ORTEP-III (Farrugia, 1997)'
_computing_publication_material 'SHELXL-2014/7 (Sheldrick, 2014)'
_computing_structure_refinement 'SHELXL-2014/7 (Sheldrick, 2014)'
_computing_structure_solution 'SHELXS-97 (Sheldrick, 1997)'
_diffrn_ambient_temperature 183(2)
_diffrn_measured_fraction_theta_full 0.994
_diffrn_measured_fraction_theta_max 0.986
_diffrn_measurement_device_type 'Bruker SMART 1000 CCD'
_diffrn_measurement_method '\f and \w scans'
_diffrn_radiation_type MoK\a
_diffrn_radiation_wavelength 0.71073
_diffrn_reflns_av_R_equivalents 0.0246
_diffrn_reflns_av_unetI/netI 0.0279
_diffrn_reflns_Laue_measured_fraction_full 0.994
_diffrn_reflns_Laue_measured_fraction_max 0.986
_diffrn_reflns_limit_h_max 8
_diffrn_reflns_limit_h_min -9
_diffrn_reflns_limit_k_max 18
_diffrn_reflns_limit_k_min -13
_diffrn_reflns_limit_l_max 15
_diffrn_reflns_limit_l_min -14
_diffrn_reflns_number 8392
_diffrn_reflns_point_group_measured_fraction_full 0.994
_diffrn_reflns_point_group_measured_fraction_max 0.986
_diffrn_reflns_theta_full 25.242
_diffrn_reflns_theta_max 26.013
_diffrn_reflns_theta_min 2.104
_diffrn_source 'fine-focus sealed tube'
_exptl_absorpt_coefficient_mu 10.340
_exptl_absorpt_correction_T_max 1.000
_exptl_absorpt_correction_T_min 0.623
_exptl_absorpt_correction_type multi-scan
_exptl_absorpt_process_details SADABS
_exptl_crystal_colour yellow
_exptl_crystal_density_diffrn 2.337
_exptl_crystal_description rod
_exptl_crystal_F_000 920
_exptl_crystal_size_max 0.13
_exptl_crystal_size_mid 0.08
_exptl_crystal_size_min 0.06
_refine_diff_density_max 1.256
_refine_diff_density_min -0.913
_refine_diff_density_rms 0.131
_refine_ls_extinction_coef .
_refine_ls_extinction_method none
_refine_ls_goodness_of_fit_ref 1.169
_refine_ls_hydrogen_treatment constr
_refine_ls_matrix_type full
_refine_ls_number_parameters 190
_refine_ls_number_reflns 2708
_refine_ls_number_restraints 0
_refine_ls_restrained_S_all 1.169
_refine_ls_R_factor_all 0.0445
_refine_ls_R_factor_gt 0.0349
_refine_ls_shift/su_max 0.001
_refine_ls_shift/su_mean 0.000
_refine_ls_structure_factor_coef Fsqd
_refine_ls_weighting_details 'w=1/[\s^2^(Fo^2^)+(0.0151P)^2^+5.8878P] where P=(Fo^2^+2Fc^2^)/3'
_refine_ls_weighting_scheme calc
_refine_ls_wR_factor_gt 0.0634
_refine_ls_wR_factor_ref 0.0668
_reflns_Friedel_coverage 0.000
_reflns_Friedel_fraction_full .
_reflns_Friedel_fraction_max .
_reflns_number_gt 2297
_reflns_number_total 2708
_reflns_threshold_expression 'I > 2\s(I)'
_cod_data_source_file suppl_ncrs-2015-0202_suppl.cif
_cod_data_source_block Pt(NCS)2(phen)
_cod_depositor_comments
;
The following automatic conversions were performed:

data item '_exptl_absorpt_correction_type' value 'Multi-scan' was
changed to 'multi-scan' in accordance with the built-in table derived
from the CIF Core dictionary named 'cif_core.dic' version 2.4.5 last
updated on 2014-11-21.

Automatic conversion script
Id: cif_fix_values 8738 2021-04-28 16:35:53Z antanas 
;
_cod_original_sg_symbol_H-M 'P 21/n'
_cod_database_code 8106866
_shelx_space_group_comment
;
The symmetry employed for this shelxl refinement is uniquely defined
by the following loop, which should always be used as a source of
symmetry information in preference to the above space-group names.
They are only intended as comments.
;
_shelx_estimated_absorpt_t_min 0.347
_shelx_estimated_absorpt_t_max 0.576

loop_
_space_group_symop_operation_xyz
'x, y, z'
'-x+1/2, y+1/2, -z+1/2'
'-x, -y, -z'
'x-1/2, -y-1/2, z-1/2'

loop_
_atom_site_label
_atom_site_type_symbol
_atom_site_fract_x
_atom_site_fract_y
_atom_site_fract_z
_atom_site_U_iso_or_equiv
_atom_site_adp_type
_atom_site_occupancy
_atom_site_site_symmetry_order
_atom_site_calc_flag
_atom_site_refinement_flags_posn
_atom_site_refinement_flags_adp
_atom_site_refinement_flags_occupancy
_atom_site_disorder_assembly
_atom_site_disorder_group
Pt1 Pt 0.74476(3) 0.49674(2) 0.53547(2) 0.03191(10) Uani 1 1 d . . . . .
S1 S 0.6906(3) 0.51429(13) 0.90850(15) 0.0466(5) Uani 1 1 d . . . . .
S2 S 0.5106(3) 0.78273(13) 0.58538(16) 0.0458(5) Uani 1 1 d . . . . .
N1 N 0.7757(6) 0.4849(3) 0.3790(4) 0.0244(11) Uani 1 1 d . . . . .
N2 N 0.8532(7) 0.3751(3) 0.5348(4) 0.0290(12) Uani 1 1 d . . . . .
N3 N 0.7216(8) 0.4995(4) 0.6911(5) 0.0455(15) Uani 1 1 d . . . . .
N4 N 0.6417(8) 0.6189(4) 0.5285(5) 0.0473(17) Uani 1 1 d . . . . .
C1 C 0.7409(9) 0.5419(5) 0.3005(6) 0.0383(17) Uani 1 1 d . . . . .
H1 H 0.6906 0.5980 0.3176 0.046 Uiso 1 1 calc R U . . .
C2 C 0.7751(10) 0.5223(5) 0.1953(6) 0.0471(19) Uani 1 1 d . . . . .
H2 H 0.7473 0.5650 0.1423 0.057 Uiso 1 1 calc R U . . .
C3 C 0.8474(9) 0.4438(5) 0.1662(5) 0.0405(18) Uani 1 1 d . . . . .
H3 H 0.8695 0.4312 0.0935 0.049 Uiso 1 1 calc R U . . .
C4 C 0.8893(9) 0.3813(5) 0.2451(5) 0.0355(16) Uani 1 1 d . . . . .
C5 C 0.9720(9) 0.2967(5) 0.2274(6) 0.0429(18) Uani 1 1 d . . . . .
H5 H 0.9994 0.2795 0.1567 0.052 Uiso 1 1 calc R U . . .
C6 C 1.0130(9) 0.2398(5) 0.3086(6) 0.0376(17) Uani 1 1 d . . . . .
H6 H 1.0667 0.1841 0.2938 0.045 Uiso 1 1 calc R U . . .
C7 C 0.9752(9) 0.2642(4) 0.4148(6) 0.0359(16) Uani 1 1 d . . . . .
C8 C 1.0132(9) 0.2106(4) 0.5039(6) 0.0389(16) Uani 1 1 d . . . . .
H8 H 1.0663 0.1539 0.4945 0.047 Uiso 1 1 calc R U . . .
C9 C 0.9737(10) 0.2402(5) 0.6035(6) 0.0432(18) Uani 1 1 d . . . . .
H9 H 1.0004 0.2043 0.6635 0.052 Uiso 1 1 calc R U . . .
C10 C 0.8945(9) 0.3229(5) 0.6169(6) 0.0382(17) Uani 1 1 d . . . . .
H10 H 0.8689 0.3429 0.6867 0.046 Uiso 1 1 calc R U . . .
C11 C 0.8935(8) 0.3461(4) 0.4346(5) 0.0281(14) Uani 1 1 d . . . . .
C12 C 0.8507(8) 0.4045(4) 0.3499(5) 0.0299(14) Uani 1 1 d . . . . .
C13 C 0.7085(9) 0.5063(4) 0.7820(6) 0.0348(15) Uani 1 1 d . . . . .
C14 C 0.5863(9) 0.6862(5) 0.5560(6) 0.0369(16) Uani 1 1 d . . . . .

loop_
_atom_site_aniso_label
_atom_site_aniso_U_11
_atom_site_aniso_U_22
_atom_site_aniso_U_33
_atom_site_aniso_U_23
_atom_site_aniso_U_13
_atom_site_aniso_U_12
Pt1 0.02786(14) 0.03492(16) 0.03295(16) -0.00754(12) 0.00132(10) -0.00734(11)
S1 0.0581(12) 0.0488(12) 0.0331(10) -0.0018(8) 0.0061(9) 0.0039(9)
S2 0.0460(11) 0.0456(11) 0.0456(12) -0.0083(9) -0.0006(9) 0.0036(8)
N1 0.017(2) 0.030(3) 0.025(3) 0.001(2) -0.006(2) -0.008(2)
N2 0.023(3) 0.036(3) 0.028(3) 0.000(2) 0.001(2) -0.009(2)
N3 0.048(4) 0.051(4) 0.037(4) -0.008(3) 0.009(3) -0.008(3)
N4 0.031(3) 0.045(4) 0.067(5) -0.033(3) 0.005(3) -0.010(3)
C1 0.031(4) 0.039(4) 0.045(5) 0.000(3) -0.003(3) -0.004(3)
C2 0.042(4) 0.061(5) 0.038(5) 0.013(4) -0.009(3) -0.006(4)
C3 0.033(4) 0.071(5) 0.017(4) -0.001(3) -0.007(3) -0.012(4)
C4 0.031(4) 0.048(4) 0.027(4) -0.005(3) -0.003(3) -0.009(3)
C5 0.033(4) 0.049(5) 0.046(5) -0.014(4) 0.000(3) -0.002(3)
C6 0.032(4) 0.038(4) 0.043(5) -0.016(3) -0.001(3) 0.000(3)
C7 0.027(3) 0.032(4) 0.048(5) -0.006(3) 0.001(3) -0.008(3)
C8 0.033(4) 0.029(4) 0.055(5) 0.001(3) 0.003(3) -0.006(3)
C9 0.044(4) 0.043(4) 0.043(5) 0.007(3) -0.005(4) -0.001(3)
C10 0.038(4) 0.048(4) 0.029(4) 0.003(3) 0.003(3) -0.007(3)
C11 0.026(3) 0.033(4) 0.025(4) -0.003(3) 0.002(3) -0.005(3)
C12 0.027(3) 0.031(4) 0.032(4) -0.004(3) -0.001(3) -0.010(3)
C13 0.031(3) 0.029(4) 0.045(5) -0.016(3) 0.003(3) -0.007(3)
C14 0.028(4) 0.046(4) 0.037(4) 0.002(3) -0.006(3) -0.009(3)

loop_
_atom_type_symbol
_atom_type_description
_atom_type_scat_dispersion_real
_atom_type_scat_dispersion_imag
_atom_type_scat_source
C C 0.0033 0.0016 'International Tables Vol C Tables 4.2.6.8 and 6.1.1.4'
H H 0.0000 0.0000 'International Tables Vol C Tables 4.2.6.8 and 6.1.1.4'
N N 0.0061 0.0033 'International Tables Vol C Tables 4.2.6.8 and 6.1.1.4'
Pt Pt -1.7033 8.3905 'International Tables Vol C Tables 4.2.6.8 and 6.1.1.4'
S S 0.1246 0.1234 'International Tables Vol C Tables 4.2.6.8 and 6.1.1.4'

loop_
_geom_angle_atom_site_label_1
_geom_angle_atom_site_label_2
_geom_angle_atom_site_label_3
_geom_angle
_geom_angle_site_symmetry_1
_geom_angle_site_symmetry_3
N3 Pt1 N1 175.8(2) . .
N3 Pt1 N4 89.4(3) . .
N1 Pt1 N4 94.9(2) . .
N3 Pt1 N2 93.5(2) . .
N1 Pt1 N2 82.3(2) . .
N4 Pt1 N2 177.0(2) . .
C1 N1 C12 116.5(6) . .
C1 N1 Pt1 130.7(5) . .
C12 N1 Pt1 112.8(4) . .
C10 N2 C11 118.3(6) . .
C10 N2 Pt1 128.9(5) . .
C11 N2 Pt1 112.7(4) . .
C13 N3 Pt1 176.1(6) . .
C14 N4 Pt1 159.9(7) . .
N1 C1 C2 122.4(7) . .
N1 C1 H1 118.8 . .
C2 C1 H1 118.8 . .
C3 C2 C1 121.5(7) . .
C3 C2 H2 119.2 . .
C1 C2 H2 119.2 . .
C2 C3 C4 118.9(7) . .
C2 C3 H3 120.5 . .
C4 C3 H3 120.5 . .
C12 C4 C3 117.1(6) . .
C12 C4 C5 117.3(7) . .
C3 C4 C5 125.6(7) . .
C6 C5 C4 122.5(7) . .
C6 C5 H5 118.8 . .
C4 C5 H5 118.8 . .
C5 C6 C7 119.9(7) . .
C5 C6 H6 120.1 . .
C7 C6 H6 120.1 . .
C11 C7 C8 116.7(6) . .
C11 C7 C6 119.1(7) . .
C8 C7 C6 124.2(7) . .
C9 C8 C7 120.1(7) . .
C9 C8 H8 120.0 . .
C7 C8 H8 120.0 . .
C8 C9 C10 119.9(7) . .
C8 C9 H9 120.1 . .
C10 C9 H9 120.1 . .
N2 C10 C9 122.1(7) . .
N2 C10 H10 119.0 . .
C9 C10 H10 119.0 . .
N2 C11 C7 122.9(6) . .
N2 C11 C12 116.4(6) . .
C7 C11 C12 120.7(6) . .
N1 C12 C4 123.6(6) . .
N1 C12 C11 115.8(6) . .
C4 C12 C11 120.6(6) . .
N3 C13 S1 179.2(7) . .
N4 C14 S2 175.7(7) . .

loop_
_geom_bond_atom_site_label_1
_geom_bond_atom_site_label_2
_geom_bond_distance
_geom_bond_site_symmetry_2
Pt1 N3 1.968(6) .
Pt1 N1 1.993(5) .
Pt1 N4 1.998(6) .
Pt1 N2 2.005(5) .
S1 C13 1.603(7) .
S2 C14 1.607(8) .
N1 C1 1.335(9) .
N1 C12 1.386(8) .
N2 C10 1.334(8) .
N2 C11 1.370(8) .
N3 C13 1.155(9) .
N4 C14 1.151(8) .
C1 C2 1.382(10) .
C1 H1 0.9500 .
C2 C3 1.352(10) .
C2 H2 0.9500 .
C3 C4 1.404(10) .
C3 H3 0.9500 .
C4 C12 1.397(9) .
C4 C5 1.435(10) .
C5 C6 1.368(10) .
C5 H5 0.9500 .
C6 C7 1.416(10) .
C6 H6 0.9500 .
C7 C11 1.399(9) .
C7 C8 1.410(10) .
C8 C9 1.364(10) .
C8 H8 0.9500 .
C9 C10 1.391(10) .
C9 H9 0.9500 .
C10 H10 0.9500 .
C11 C12 1.419(9) .

loop_
_geom_hbond_atom_site_label_D
_geom_hbond_atom_site_label_H
_geom_hbond_atom_site_label_A
_geom_hbond_distance_DH
_geom_hbond_distance_HA
_geom_hbond_distance_DA
_geom_hbond_angle_DHA
_geom_hbond_site_symmetry_A
C10 H10 N3 0.95 2.60 3.103(9) 113.2 .

loop_
_geom_torsion_atom_site_label_1
_geom_torsion_atom_site_label_2
_geom_torsion_atom_site_label_3
_geom_torsion_atom_site_label_4
_geom_torsion
_geom_torsion_site_symmetry_1
_geom_torsion_site_symmetry_2
_geom_torsion_site_symmetry_3
_geom_torsion_site_symmetry_4
C12 N1 C1 C2 0.7(9) . . . .
Pt1 N1 C1 C2 178.6(5) . . . .
N1 C1 C2 C3 -0.4(11) . . . .
C1 C2 C3 C4 -0.4(10) . . . .
C2 C3 C4 C12 0.8(9) . . . .
C2 C3 C4 C5 -177.7(6) . . . .
C12 C4 C5 C6 0.0(10) . . . .
C3 C4 C5 C6 178.4(7) . . . .
C4 C5 C6 C7 -0.6(10) . . . .
C5 C6 C7 C11 1.0(10) . . . .
C5 C6 C7 C8 -179.6(7) . . . .
C11 C7 C8 C9 -1.3(10) . . . .
C6 C7 C8 C9 179.3(6) . . . .
C7 C8 C9 C10 0.6(10) . . . .
C11 N2 C10 C9 -1.1(9) . . . .
Pt1 N2 C10 C9 -178.5(5) . . . .
C8 C9 C10 N2 0.7(10) . . . .
C10 N2 C11 C7 0.3(9) . . . .
Pt1 N2 C11 C7 178.1(5) . . . .
C10 N2 C11 C12 -178.7(6) . . . .
Pt1 N2 C11 C12 -0.9(7) . . . .
C8 C7 C11 N2 0.9(9) . . . .
C6 C7 C11 N2 -179.6(6) . . . .
C8 C7 C11 C12 179.8(6) . . . .
C6 C7 C11 C12 -0.7(9) . . . .
C1 N1 C12 C4 -0.3(8) . . . .
Pt1 N1 C12 C4 -178.6(5) . . . .
C1 N1 C12 C11 177.6(5) . . . .
Pt1 N1 C12 C11 -0.6(6) . . . .
C3 C4 C12 N1 -0.4(9) . . . .
C5 C4 C12 N1 178.2(5) . . . .
C3 C4 C12 C11 -178.3(6) . . . .
C5 C4 C12 C11 0.3(9) . . . .
N2 C11 C12 N1 1.0(8) . . . .
C7 C11 C12 N1 -178.0(5) . . . .
N2 C11 C12 C4 179.1(5) . . . .
C7 C11 C12 C4 0.1(9) . . . .
